data_4500762
loop_
_publ_author_name
'Hisamatsu, Shugo'
'Masu, Hyuma'
'Azumaya, Isao'
'Takahashi, Masahiro'
'Kishikawa, Keiki'
'Kohmoto, Shigeo'

_publ_section_title
;
 U-Shaped Ureadicarboxylic Acid as a Versatile Folding Unit for
 Construction of Zigzag-type Architecture
;
_journal_issue 5
_journal_name_full 'Crystal Growth &amp; Design'
_journal_page_first 1453
_journal_paper_doi 10.1021/cg2002546
_journal_volume 11
_journal_year 2011
_chemical_formula_sum 'C41 H32 N4 O5'
_chemical_formula_weight 660.71
_chemical_name_systematic
; 
 ? 
;
_space_group_IT_number 14
_symmetry_cell_setting monoclinic
_symmetry_space_group_name_Hall '-P 2ybc'
_symmetry_space_group_name_H-M 'P 1 21/c 1'
_atom_sites_solution_hydrogens geom
_atom_sites_solution_primary direct
_atom_sites_solution_secondary difmap
_audit_creation_method SHELXL-97
_cell_angle_alpha 90.00
_cell_angle_beta 101.757(3)
_cell_angle_gamma 90.00
_cell_formula_units_Z 4
_cell_length_a 26.1395(11)
_cell_length_b 6.5865(3)
_cell_length_c 19.0470(7)
_cell_measurement_reflns_used 1378
_cell_measurement_temperature 173
_cell_measurement_theta_max 19.79
_cell_measurement_theta_min 2.43
_cell_volume 3210.5(2)
_computing_cell_refinement 'Bruker SAINT'
_computing_data_collection 'Bruker APEX2'
_computing_data_reduction 'Bruker SAINT'
_computing_molecular_graphics 'Bruker SHELXTL'
_computing_publication_material 'Bruker SHELXTL'
_computing_structure_refinement 'SHELXL-97 (Sheldrick, 2008)'
_computing_structure_solution 'SHELXS-97 (Sheldrick, 2008)'
_diffrn_ambient_temperature 173
_diffrn_detector_area_resol_mean 8.333
_diffrn_measured_fraction_theta_full 0.990
_diffrn_measured_fraction_theta_max 0.990
_diffrn_measurement_device_type 'Bruker APEX-II CCD'
_diffrn_measurement_method '\f and \w scans'
_diffrn_radiation_monochromator graphite
_diffrn_radiation_source 'fine-focus sealed tube'
_diffrn_radiation_type MoK\a
_diffrn_radiation_wavelength 0.71073
_diffrn_reflns_av_R_equivalents 0.0998
_diffrn_reflns_av_sigmaI/netI 0.1074
_diffrn_reflns_limit_h_max 30
_diffrn_reflns_limit_h_min -30
_diffrn_reflns_limit_k_max 7
_diffrn_reflns_limit_k_min -7
_diffrn_reflns_limit_l_max 22
_diffrn_reflns_limit_l_min -21
_diffrn_reflns_number 22601
_diffrn_reflns_theta_full 24.81
_diffrn_reflns_theta_max 24.81
_diffrn_reflns_theta_min 2.17
_exptl_absorpt_coefficient_mu 0.091
_exptl_absorpt_correction_T_max 0.9955
_exptl_absorpt_correction_T_min 0.9820
_exptl_absorpt_correction_type empirical
_exptl_absorpt_process_details
;
SADABS Sheldrick 1996
;
_exptl_crystal_colour yellow
_exptl_crystal_density_diffrn 1.367
_exptl_crystal_density_method 'not measured'
_exptl_crystal_description plate
_exptl_crystal_F_000 1384
_exptl_crystal_size_max 0.20
_exptl_crystal_size_mid 0.10
_exptl_crystal_size_min 0.05
_refine_diff_density_max 0.452
_refine_diff_density_min -0.454
_refine_diff_density_rms 0.183
_refine_ls_extinction_coef 0.0095(11)
_refine_ls_extinction_expression Fc^*^=kFc[1+0.001xFc^2^\l^3^/sin(2\q)]^-1/4^
_refine_ls_extinction_method SHELXL
_refine_ls_goodness_of_fit_ref 1.066
_refine_ls_hydrogen_treatment mixed
_refine_ls_matrix_type full
_refine_ls_number_parameters 535
_refine_ls_number_reflns 5480
_refine_ls_number_restraints 0
_refine_ls_restrained_S_all 1.066
_refine_ls_R_factor_all 0.1636
_refine_ls_R_factor_gt 0.0805
_refine_ls_shift/su_max 0.007
_refine_ls_shift/su_mean 0.000
_refine_ls_structure_factor_coef Fsqd
_refine_ls_weighting_details 'calc w=1/[\s^2^(Fo^2^)+(0.0536P)^2^+4.8069P] where P=(Fo^2^+2Fc^2^)/3'
_refine_ls_weighting_scheme calc
_refine_ls_wR_factor_gt 0.1688
_refine_ls_wR_factor_ref 0.1995
_reflns_number_gt 2798
_reflns_number_total 5480
_reflns_threshold_expression >2sigma(I)
_cod_data_source_file cg2002546_si_002.cif
_cod_data_source_block 4(sh006_0m_1a)
_cod_depositor_comments
;
The following automatic conversions were performed:

'_symmetry_cell_setting' value 'Monoclinic' changed to 'monoclinic'
according to /home/saulius/struct/CIF-dictionaries/cif_core.dic
dictionary named 'cif_core.dic' version 2.4.1 from 2010-06-29.

Automatic conversion script
Id: cif_fix_values 1715 2011-07-08 13:25:40Z adriana 
;
_cod_original_sg_symbol_H-M P2(1)/c
_cod_database_code 4500762

loop_
_symmetry_equiv_pos_as_xyz
'x, y, z'
'-x, y+1/2, -z+1/2'
'-x, -y, -z'
'x, -y-1/2, z-1/2'

loop_
_atom_site_label
_atom_site_type_symbol
_atom_site_fract_x
_atom_site_fract_y
_atom_site_fract_z
_atom_site_U_iso_or_equiv
_atom_site_adp_type
_atom_site_occupancy
_atom_site_symmetry_multiplicity
_atom_site_calc_flag
_atom_site_refinement_flags
_atom_site_disorder_assembly
_atom_site_disorder_group
C62 C 0.9251(5) 0.581(2) 0.2832(10) 0.027(4) Uani 0.509(7) 1 d P A 1
C52 C 0.9631(5) 0.626(2) 0.3418(9) 0.034(3) Uani 0.509(7) 1 d P A 1
H52 H 0.9646 0.7572 0.3602 0.041 Uiso 0.509(7) 1 calc PR A 1
C37 C 0.9611(4) 0.2334(16) 0.2897(6) 0.037(3) Uani 0.509(7) 1 d P A 1
H37 H 0.9628 0.1068 0.2687 0.045 Uiso 0.509(7) 1 calc PR A 1
C36 C 0.9991(5) 0.286(2) 0.3485(7) 0.033(3) Uani 0.509(7) 1 d P A 1
C32 C 0.8490(4) 0.6594(14) 0.1928(6) 0.041(3) Uani 0.509(7) 1 d P A 1
H32 H 0.8223 0.7484 0.1730 0.049 Uiso 0.509(7) 1 calc PR A 1
C31 C 0.8855(3) 0.7133(14) 0.2509(5) 0.036(3) Uani 0.509(7) 1 d P A 1
H31 H 0.8842 0.8428 0.2700 0.044 Uiso 0.509(7) 1 calc PR A 1
C30 C 1.0367(3) 0.1454(14) 0.3855(5) 0.043(3) Uani 0.509(7) 1 d P A 1
H30 H 1.0359 0.0120 0.3693 0.051 Uiso 0.509(7) 1 calc PR A 1
C29 C 1.0736(4) 0.1995(16) 0.4438(6) 0.041(3) Uani 0.509(7) 1 d P A 1
H29 H 1.1004 0.1089 0.4615 0.049 Uiso 0.509(7) 1 calc PR A 1
C1 C 1.11519(16) 0.4440(7) 0.5391(2) 0.0374(12) Uani 1 1 d . . .
C2 C 1.07256(17) 0.3887(8) 0.4781(3) 0.0431(13) Uani 1 1 d . A .
C3 C 1.00244(17) 0.4730(8) 0.3779(3) 0.0346(12) Uani 1 1 d . . .
C4 C 0.92148(18) 0.3592(8) 0.2616(3) 0.0430(13) Uani 1 1 d . . .
C5 C 0.88131(18) 0.3077(8) 0.2016(3) 0.0531(15) Uani 1 1 d . A .
H5 H 0.8749 0.1709 0.1912 0.064 Uiso 1 1 calc R . .
C6 C 0.78648(19) 0.5360(9) 0.0506(3) 0.0557(16) Uani 1 1 d . . .
H6 H 0.7952 0.6721 0.0586 0.067 Uiso 1 1 calc R . .
C7 C 0.81151(18) 0.3902(8) 0.0973(2) 0.0421(13) Uani 1 1 d . A .
C8 C 0.74808(19) 0.4800(9) -0.0085(3) 0.0576(16) Uani 1 1 d . . .
H8 H 0.7325 0.5811 -0.0398 0.069 Uiso 1 1 calc R . .
C9 C 1.04394(18) 0.5223(8) 0.4353(2) 0.0435(13) Uani 1 1 d . A .
H9 H 1.0517 0.6591 0.4437 0.052 Uiso 1 1 calc R . .
C10 C 0.7561(2) 0.1478(10) 0.0226(3) 0.0641(18) Uani 1 1 d . . .
H10 H 0.7457 0.0134 0.0145 0.077 Uiso 1 1 calc R . .
C11 C 0.52721(16) 0.7523(6) 0.5366(2) 0.0324(11) Uani 1 1 d . . .
C12 C 0.7956(2) 0.1933(9) 0.0812(3) 0.0655(18) Uani 1 1 d . . .
H12 H 0.8116 0.0884 0.1102 0.079 Uiso 1 1 calc R . .
C13 C 0.58887(18) 0.9029(8) 0.4712(3) 0.0472(14) Uani 1 1 d . . .
H13A H 0.6136 0.8303 0.4498 0.071 Uiso 1 1 calc R . .
H13B H 0.6029 1.0337 0.4871 0.071 Uiso 1 1 calc R . .
H13C H 0.5569 0.9200 0.4366 0.071 Uiso 1 1 calc R . .
C14 C 0.62096(16) 0.6838(7) 0.5770(2) 0.0334(11) Uani 1 1 d . . .
C15 C 0.61806(16) 0.4788(7) 0.5891(2) 0.0331(11) Uani 1 1 d . . .
H15 H 0.5892 0.4052 0.5657 0.040 Uiso 1 1 calc R . .
C16 C 0.66564(16) 0.7897(7) 0.6084(2) 0.0370(12) Uani 1 1 d . . .
H16 H 0.6691 0.9258 0.5972 0.044 Uiso 1 1 calc R . .
C17 C 0.65794(16) 0.3817(7) 0.6360(2) 0.0351(12) Uani 1 1 d . . .
H17 H 0.6556 0.2432 0.6443 0.042 Uiso 1 1 calc R . .
C18 C 0.70501(17) 0.6936(7) 0.6563(3) 0.0406(13) Uani 1 1 d . . .
H18 H 0.7341 0.7672 0.6789 0.049 Uiso 1 1 calc R . .
C19 C 0.70161(16) 0.4896(7) 0.6707(2) 0.0351(12) Uani 1 1 d . . .
C20 C 0.74409(19) 0.3901(8) 0.7234(3) 0.0426(13) Uani 1 1 d . . .
C21 C 0.46937(16) 0.6142(8) 0.6110(3) 0.0443(13) Uani 1 1 d . . .
H21A H 0.4489 0.7089 0.6319 0.067 Uiso 1 1 calc R . .
H21B H 0.4764 0.4964 0.6411 0.067 Uiso 1 1 calc R . .
H21C H 0.4504 0.5746 0.5644 0.067 Uiso 1 1 calc R . .
C22 C 0.55159(16) 0.7815(7) 0.6681(2) 0.0333(11) Uani 1 1 d . . .
C23 C 0.57083(17) 0.6473(7) 0.7234(2) 0.0371(12) Uani 1 1 d . . .
H23 H 0.5602 0.5123 0.7197 0.045 Uiso 1 1 calc R . .
C24 C 0.56502(16) 0.9859(7) 0.6764(2) 0.0372(12) Uani 1 1 d . . .
H24 H 0.5513 1.0784 0.6406 0.045 Uiso 1 1 calc R . .
C25 C 0.60556(18) 0.7119(8) 0.7837(2) 0.0421(13) Uani 1 1 d . . .
H25 H 0.6191 0.6202 0.8199 0.050 Uiso 1 1 calc R . .
C26 C 0.59883(16) 1.0512(7) 0.7378(2) 0.0366(12) Uani 1 1 d . . .
H26 H 0.6071 1.1884 0.7435 0.044 Uiso 1 1 calc R . .
C27 C 0.62030(16) 0.9161(7) 0.7902(2) 0.0344(12) Uani 1 1 d . . .
C28 C 0.65802(17) 0.9844(8) 0.8557(3) 0.0411(13) Uani 1 1 d . . .
C39 C 0.85268(19) 0.4437(8) 0.1598(3) 0.0461(14) Uani 1 1 d . . .
C40 C 0.9841(5) 0.594(3) 0.3266(11) 0.049(5) Uani 0.491(7) 1 d P A 2
H40 H 0.9990 0.7224 0.3257 0.059 Uiso 0.491(7) 1 calc PR A 2
C41 C 1.0484(4) 0.1762(15) 0.4818(6) 0.038(3) Uani 0.491(7) 1 d P A 2
H41 H 1.0631 0.0862 0.5179 0.045 Uiso 0.491(7) 1 calc PR A 2
C42 C 1.0056(3) 0.1205(14) 0.4326(5) 0.033(3) Uani 0.491(7) 1 d P A 2
H42 H 0.9908 -0.0072 0.4347 0.040 Uiso 0.491(7) 1 calc PR A 2
C43 C 0.9196(4) 0.6852(15) 0.2141(5) 0.037(3) Uani 0.491(7) 1 d P A 2
H43 H 0.9329 0.8165 0.2157 0.044 Uiso 0.491(7) 1 calc PR A 2
C44 C 0.8802(4) 0.6274(14) 0.1600(5) 0.036(3) Uani 0.491(7) 1 d P A 2
H44 H 0.8707 0.7138 0.1209 0.043 Uiso 0.491(7) 1 calc PR A 2
C48 C 0.9834(4) 0.262(2) 0.3770(7) 0.030(3) Uani 0.491(7) 1 d P A 2
C49 C 0.9401(4) 0.2078(17) 0.3222(6) 0.036(3) Uani 0.491(7) 1 d P A 2
H49 H 0.9235 0.0833 0.3232 0.044 Uiso 0.491(7) 1 calc PR A 2
N4 N 1.19384(15) 0.5548(6) 0.6563(2) 0.0477(11) Uani 1 1 d . . .
N3 N 0.73279(15) 0.2900(7) -0.0222(2) 0.0470(11) Uani 1 1 d . . .
N1 N 0.57851(13) 0.7884(6) 0.53258(19) 0.0346(10) Uani 1 1 d . . .
N2 N 0.51864(13) 0.7093(6) 0.6042(2) 0.0354(10) Uani 1 1 d . . .
O1 O 0.49125(11) 0.7601(5) 0.48366(16) 0.0402(9) Uani 1 1 d . . .
O3 O 0.78274(12) 0.4810(5) 0.75484(18) 0.0533(10) Uani 1 1 d . . .
O2 O 0.73550(13) 0.1948(5) 0.73351(19) 0.0523(10) Uani 1 1 d . . .
O4 O 0.68341(13) 0.8654(6) 0.89882(19) 0.0599(11) Uani 1 1 d . . .
O5 O 0.66111(13) 1.1827(5) 0.86330(18) 0.0516(10) Uani 1 1 d . . .
C63 C 0.9409(7) 0.537(3) 0.2700(11) 0.036(4) Uani 0.491(7) 1 d P A 2
H62 H 0.7635(18) 0.146(7) 0.777(2) 0.054(14) Uiso 1 1 d . B 1
H63 H 0.686(2) 1.201(8) 0.914(3) 0.075(17) Uiso 1 1 d . C 1
C33A C 1.1832(3) 0.3657(10) 0.6383(4) 0.111(3) Uani 1 1 d . D 1
H33A H 1.2031 0.2657 0.6657 0.134 Uiso 1 1 calc R D 1
C34A C 1.1443(3) 0.3030(9) 0.5810(3) 0.091(3) Uani 1 1 d . D 1
H34A H 1.1383 0.1654 0.5717 0.110 Uiso 1 1 calc R D 1
C48B C 1.1660(2) 0.6882(8) 0.6166(3) 0.0574(16) Uani 1 1 d . D 1
H48B H 1.1722 0.8246 0.6278 0.069 Uiso 1 1 calc R D 1
C47A C 1.1272(2) 0.6403(9) 0.5580(3) 0.079(2) Uani 1 1 d . D 1
H47A H 1.1089 0.7445 0.5309 0.094 Uiso 1 1 calc R D 1

loop_
_atom_site_aniso_label
_atom_site_aniso_U_11
_atom_site_aniso_U_22
_atom_site_aniso_U_33
_atom_site_aniso_U_23
_atom_site_aniso_U_13
_atom_site_aniso_U_12
C62 0.022(8) 0.016(7) 0.039(9) -0.013(6) -0.002(6) 0.010(5)
C52 0.030(8) 0.024(6) 0.041(8) 0.009(5) -0.009(6) 0.004(6)
C37 0.039(6) 0.034(6) 0.031(7) -0.002(5) -0.008(5) -0.001(5)
C36 0.035(7) 0.040(7) 0.026(8) 0.003(6) 0.009(5) -0.002(6)
C32 0.031(5) 0.032(6) 0.056(7) 0.002(5) -0.002(6) 0.004(4)
C31 0.035(5) 0.033(6) 0.039(6) 0.002(5) 0.005(5) 0.005(4)
C30 0.039(6) 0.032(6) 0.050(7) -0.006(5) -0.006(5) 0.005(4)
C29 0.030(5) 0.055(7) 0.036(7) 0.004(6) 0.001(5) 0.006(5)
C1 0.025(2) 0.047(3) 0.038(3) -0.009(3) 0.001(2) 0.001(2)
C2 0.033(3) 0.049(3) 0.043(3) -0.014(3) -0.002(2) 0.004(2)
C3 0.030(3) 0.042(3) 0.031(3) 0.001(3) 0.003(2) -0.005(2)
C4 0.039(3) 0.040(3) 0.045(3) -0.013(3) -0.005(2) 0.004(2)
C5 0.042(3) 0.046(3) 0.062(4) -0.026(3) -0.011(3) 0.006(3)
C6 0.045(3) 0.058(4) 0.053(4) -0.013(3) -0.014(3) 0.002(3)
C7 0.042(3) 0.054(3) 0.028(3) 0.004(3) 0.001(2) -0.014(3)
C8 0.044(3) 0.064(4) 0.057(4) -0.012(3) -0.009(3) 0.009(3)
C9 0.049(3) 0.040(3) 0.037(3) 0.002(3) -0.003(2) -0.010(3)
C10 0.072(4) 0.073(4) 0.037(3) 0.015(3) -0.013(3) -0.034(3)
C11 0.030(2) 0.030(3) 0.036(3) 0.002(2) 0.001(2) 0.000(2)
C12 0.074(4) 0.064(4) 0.045(4) 0.019(3) -0.019(3) -0.036(3)
C13 0.043(3) 0.055(3) 0.042(3) 0.010(3) 0.006(2) 0.005(3)
C14 0.031(2) 0.037(3) 0.030(3) -0.001(2) 0.001(2) 0.004(2)
C15 0.030(2) 0.038(3) 0.030(3) -0.003(2) 0.001(2) 0.000(2)
C16 0.033(2) 0.034(3) 0.043(3) 0.000(2) 0.005(2) 0.002(2)
C17 0.033(3) 0.038(3) 0.033(3) 0.001(2) 0.004(2) 0.002(2)
C18 0.031(2) 0.039(3) 0.047(3) -0.006(3) -0.003(2) -0.002(2)
C19 0.032(2) 0.037(3) 0.034(3) -0.002(2) 0.000(2) 0.004(2)
C20 0.045(3) 0.039(3) 0.042(3) -0.003(3) 0.004(3) 0.009(3)
C21 0.032(3) 0.052(3) 0.048(3) -0.002(3) 0.004(2) -0.012(2)
C22 0.031(2) 0.036(3) 0.030(3) -0.003(2) 0.001(2) -0.003(2)
C23 0.040(3) 0.034(3) 0.038(3) -0.001(2) 0.008(2) -0.001(2)
C24 0.036(3) 0.040(3) 0.031(3) 0.006(2) -0.002(2) 0.007(2)
C25 0.046(3) 0.050(3) 0.029(3) 0.003(3) 0.005(2) 0.015(3)
C26 0.034(2) 0.036(3) 0.036(3) 0.001(2) 0.000(2) -0.001(2)
C27 0.030(2) 0.041(3) 0.030(3) -0.003(2) 0.000(2) 0.003(2)
C28 0.035(3) 0.046(3) 0.039(3) 0.000(3) 0.001(2) 0.002(2)
C39 0.047(3) 0.051(3) 0.036(3) 0.006(3) -0.001(2) -0.017(3)
C40 0.023(8) 0.040(8) 0.078(13) -0.020(8) -0.004(8) -0.005(7)
C41 0.040(6) 0.044(6) 0.024(6) -0.004(5) -0.005(5) -0.005(5)
C42 0.034(5) 0.034(6) 0.033(6) 0.000(5) 0.010(5) -0.005(4)
C43 0.035(6) 0.039(6) 0.037(7) -0.002(5) 0.009(5) -0.015(5)
C44 0.039(6) 0.032(6) 0.034(6) 0.007(5) 0.004(5) 0.001(5)
C48 0.023(6) 0.041(7) 0.024(8) -0.008(6) 0.000(5) -0.005(5)
C49 0.041(7) 0.036(6) 0.033(7) 0.007(5) 0.009(5) -0.008(5)
N4 0.049(3) 0.045(3) 0.042(3) 0.001(2) -0.008(2) -0.002(2)
N3 0.037(2) 0.063(3) 0.039(3) -0.009(2) 0.0025(19) -0.007(2)
N1 0.028(2) 0.044(2) 0.030(2) 0.010(2) 0.0002(16) 0.0027(18)
N2 0.029(2) 0.044(2) 0.032(2) -0.002(2) 0.0032(17) -0.0048(18)
O1 0.0333(17) 0.046(2) 0.036(2) -0.0012(16) -0.0071(15) 0.0024(15)
O3 0.040(2) 0.047(2) 0.061(2) -0.0066(19) -0.0160(18) -0.0007(17)
O2 0.046(2) 0.041(2) 0.057(2) 0.0083(18) -0.0198(18) 0.0012(17)
O4 0.054(2) 0.067(3) 0.047(2) 0.010(2) -0.0158(18) 0.000(2)
O5 0.049(2) 0.051(2) 0.045(2) -0.0095(19) -0.0139(17) -0.0013(18)
C63 0.040(10) 0.032(9) 0.035(9) -0.007(6) 0.006(7) 0.032(7)
C33A 0.156(7) 0.050(4) 0.086(5) 0.014(4) -0.077(5) -0.007(4)
C34A 0.127(6) 0.041(4) 0.072(5) 0.010(3) -0.059(4) -0.022(4)
C48B 0.060(3) 0.043(3) 0.056(4) -0.013(3) -0.017(3) 0.005(3)
C47A 0.082(4) 0.046(4) 0.079(5) -0.016(3) -0.052(4) 0.021(3)

loop_
_atom_type_symbol
_atom_type_description
_atom_type_scat_dispersion_real
_atom_type_scat_dispersion_imag
_atom_type_scat_source
C C 0.0033 0.0016 'International Tables Vol C Tables 4.2.6.8 and 6.1.1.4'
H H 0.0000 0.0000 'International Tables Vol C Tables 4.2.6.8 and 6.1.1.4'
N N 0.0061 0.0033 'International Tables Vol C Tables 4.2.6.8 and 6.1.1.4'
O O 0.0106 0.0060 'International Tables Vol C Tables 4.2.6.8 and 6.1.1.4'

loop_
_geom_angle_atom_site_label_1
_geom_angle_atom_site_label_2
_geom_angle_atom_site_label_3
_geom_angle
C52 C62 C31 124.9(13)
C52 C62 C4 115.4(12)
C31 C62 C4 118.8(12)
C62 C52 C3 122.8(12)
C62 C52 H52 118.6
C3 C52 H52 118.6
C4 C37 C36 122.4(10)
C4 C37 H37 118.8
C36 C37 H37 118.8
C3 C36 C37 122.6(11)
C3 C36 C30 114.1(10)
C37 C36 C30 123.3(12)
C31 C32 C39 118.4(8)
C31 C32 H32 120.8
C39 C32 H32 120.8
C32 C31 C62 122.1(10)
C32 C31 H31 118.9
C62 C31 H31 118.9
C29 C30 C36 122.4(10)
C29 C30 H30 118.8
C36 C30 H30 118.8
C30 C29 C2 122.1(8)
C30 C29 H29 118.9
C2 C29 H29 118.9
C34A C1 C47A 115.1(4)
C34A C1 C2 122.4(5)
C47A C1 C2 122.5(4)
C9 C2 C29 111.4(5)
C9 C2 C1 124.0(5)
C29 C2 C1 119.9(5)
C9 C2 C41 116.5(5)
C29 C2 C41 42.9(5)
C1 C2 C41 115.9(5)
C40 C3 C36 105.8(10)
C40 C3 C9 123.9(8)
C36 C3 C9 120.4(7)
C40 C3 C48 120.5(9)
C36 C3 C48 30.8(5)
C9 C3 C48 115.5(6)
C40 C3 C52 27.8(8)
C36 C3 C52 116.3(9)
C9 C3 C52 123.1(7)
C48 C3 C52 115.3(8)
C63 C4 C37 105.2(9)
C63 C4 C5 121.9(10)
C37 C4 C5 123.5(6)
C63 C4 C49 116.6(10)
C37 C4 C49 36.7(5)
C5 C4 C49 121.3(6)
C63 C4 C62 22.8(8)
C37 C4 C62 118.9(8)
C5 C4 C62 116.3(7)
C49 C4 C62 115.5(9)
C39 C5 C4 123.6(5)
C39 C5 H5 118.2
C4 C5 H5 118.2
C7 C6 C8 120.3(5)
C7 C6 H6 119.9
C8 C6 H6 119.9
C6 C7 C12 115.5(4)
C6 C7 C39 121.7(5)
C12 C7 C39 122.8(5)
N3 C8 C6 123.2(5)
N3 C8 H8 118.4
C6 C8 H8 118.4
C2 C9 C3 124.9(5)
C2 C9 H9 117.5
C3 C9 H9 117.5
N3 C10 C12 122.2(5)
N3 C10 H10 118.9
C12 C10 H10 118.9
O1 C11 N1 122.4(4)
O1 C11 N2 122.0(4)
N1 C11 N2 115.6(4)
C7 C12 C10 121.5(5)
C7 C12 H12 119.2
C10 C12 H12 119.2
N1 C13 H13A 109.5
N1 C13 H13B 109.5
H13A C13 H13B 109.5
N1 C13 H13C 109.5
H13A C13 H13C 109.5
H13B C13 H13C 109.5
C15 C14 C16 119.5(4)
C15 C14 N1 120.7(4)
C16 C14 N1 119.8(4)
C14 C15 C17 120.2(4)
C14 C15 H15 119.9
C17 C15 H15 119.9
C18 C16 C14 120.2(4)
C18 C16 H16 119.9
C14 C16 H16 119.9
C15 C17 C19 120.5(4)
C15 C17 H17 119.7
C19 C17 H17 119.7
C19 C18 C16 120.6(4)
C19 C18 H18 119.7
C16 C18 H18 119.7
C18 C19 C17 118.8(4)
C18 C19 C20 119.6(4)
C17 C19 C20 121.5(4)
O3 C20 O2 123.5(4)
O3 C20 C19 122.9(5)
O2 C20 C19 113.5(4)
N2 C21 H21A 109.5
N2 C21 H21B 109.5
H21A C21 H21B 109.5
N2 C21 H21C 109.5
H21A C21 H21C 109.5
H21B C21 H21C 109.5
C24 C22 C23 119.1(4)
C24 C22 N2 121.0(4)
C23 C22 N2 119.9(4)
C25 C23 C22 120.7(4)
C25 C23 H23 119.6
C22 C23 H23 119.6
C26 C24 C22 120.0(4)
C26 C24 H24 120.0
C22 C24 H24 120.0
C23 C25 C27 119.6(4)
C23 C25 H25 120.2
C27 C25 H25 120.2
C27 C26 C24 120.7(4)
C27 C26 H26 119.6
C24 C26 H26 119.6
C26 C27 C25 119.8(4)
C26 C27 C28 121.1(4)
C25 C27 C28 119.1(4)
O4 C28 O5 123.2(4)
O4 C28 C27 122.8(5)
O5 C28 C27 114.0(4)
C5 C39 C44 110.8(5)
C5 C39 C7 123.6(5)
C44 C39 C7 119.7(6)
C5 C39 C32 116.5(5)
C44 C39 C32 44.9(5)
C7 C39 C32 116.5(5)
C3 C40 C63 121.5(16)
C3 C40 H40 119.2
C63 C40 H40 119.2
C42 C41 C2 120.1(8)
C42 C41 H41 119.9
C2 C41 H41 119.9
C41 C42 C48 119.1(9)
C41 C42 H42 120.5
C48 C42 H42 120.5
C44 C43 C63 118.9(11)
C44 C43 H43 120.6
C63 C43 H43 120.6
C43 C44 C39 123.6(8)
C43 C44 H44 118.2
C39 C44 H44 118.2
C49 C48 C42 121.2(11)
C49 C48 C3 117.6(11)
C42 C48 C3 121.0(9)
C48 C49 C4 118.3(10)
C48 C49 H49 120.8
C4 C49 H49 120.8
C48B N4 C33A 115.6(4)
C10 N3 C8 117.3(4)
C11 N1 C14 122.1(4)
C11 N1 C13 118.3(3)
C14 N1 C13 118.3(4)
C11 N2 C22 123.0(4)
C11 N2 C21 118.9(3)
C22 N2 C21 117.4(4)
C20 O2 H62 108(3)
C28 O5 H63 103(3)
C4 C63 C40 124.3(17)
C4 C63 C43 115.9(15)
C40 C63 C43 119.5(17)
N4 C33A C34A 124.7(6)
N4 C33A H33A 117.6
C34A C33A H33A 117.6
C1 C34A C33A 119.4(5)
C1 C34A H34A 120.3
C33A C34A H34A 120.3
N4 C48B C47A 123.6(5)
N4 C48B H48B 118.2
C47A C48B H48B 118.2
C1 C47A C48B 121.5(5)
C1 C47A H47A 119.3
C48B C47A H47A 119.3

loop_
_geom_bond_atom_site_label_1
_geom_bond_atom_site_label_2
_geom_bond_distance
C62 C52 1.37(2)
C62 C31 1.399(17)
C62 C4 1.513(15)
C52 C3 1.503(14)
C52 H52 0.9300
C37 C4 1.349(11)
C37 C36 1.382(16)
C37 H37 0.9300
C36 C3 1.350(14)
C36 C30 1.425(16)
C32 C31 1.353(12)
C32 C39 1.565(11)
C32 H32 0.9300
C31 H31 0.9300
C30 C29 1.363(12)
C30 H30 0.9300
C29 C2 1.410(11)
C29 H29 0.9300
C1 C34A 1.353(7)
C1 C47A 1.361(7)
C1 C2 1.482(6)
C2 C9 1.323(6)
C2 C41 1.544(11)
C3 C40 1.28(2)
C3 C9 1.413(6)
C3 C48 1.474(14)
C4 C63 1.27(2)
C4 C5 1.427(6)
C4 C49 1.529(12)
C5 C39 1.324(7)
C5 H5 0.9300
C6 C7 1.379(7)
C6 C8 1.397(6)
C6 H6 0.9300
C7 C12 1.377(7)
C7 C39 1.476(6)
C8 N3 1.324(6)
C8 H8 0.9300
C9 H9 0.9300
C10 N3 1.328(6)
C10 C12 1.390(6)
C10 H10 0.9300
C11 O1 1.232(5)
C11 N1 1.379(5)
C11 N2 1.381(5)
C12 H12 0.9300
C13 N1 1.461(6)
C13 H13A 0.9600
C13 H13B 0.9600
C13 H13C 0.9600
C14 C15 1.375(6)
C14 C16 1.387(6)
C14 N1 1.427(5)
C15 C17 1.383(6)
C15 H15 0.9300
C16 C18 1.382(6)
C16 H16 0.9300
C17 C19 1.392(6)
C17 H17 0.9300
C18 C19 1.378(6)
C18 H18 0.9300
C19 C20 1.489(6)
C20 O3 1.221(5)
C20 O2 1.326(6)
C21 N2 1.461(5)
C21 H21A 0.9600
C21 H21B 0.9600
C21 H21C 0.9600
C22 C24 1.392(6)
C22 C23 1.388(6)
C22 N2 1.421(5)
C23 C25 1.379(6)
C23 H23 0.9300
C24 C26 1.383(6)
C24 H24 0.9300
C25 C27 1.398(6)
C25 H25 0.9300
C26 C27 1.369(6)
C26 H26 0.9300
C27 C28 1.493(6)
C28 O4 1.228(5)
C28 O5 1.315(6)
C39 C44 1.407(10)
C40 C63 1.44(3)
C40 H40 0.9300
C41 C42 1.355(12)
C41 H41 0.9300
C42 C48 1.443(16)
C42 H42 0.9300
C43 C44 1.354(12)
C43 C63 1.47(2)
C43 H43 0.9300
C44 H44 0.9300
C48 C49 1.419(15)
C49 H49 0.9300
N4 C48B 1.285(6)
N4 C33A 1.306(7)
O2 H62 1.03(5)
O5 H63 1.07(5)
C33A C34A 1.395(7)
C33A H33A 0.9300
C34A H34A 0.9300
C48B C47A 1.381(6)
C48B H48B 0.9300
C47A H47A 0.9300
